data_1577089
loop_
_publ_author_name
'Ming, Jiao'
'Zhang, Jin'
'Hu, Yan'
'Lan, Kai'
'Zhang, Dongmei'
'Li, Ping'
'Miao, Jiarong'
'Jiang, Jiyong'
'Zhang, Xiaobo'
'Zhong, Hanchi'
'Yu, Peiyuan'
'Cheng, Chuyang'

_publ_section_title
;
 A dual-responsive cationic acridinium nanohoop: redox activity and
 acid/base-controlled reversible guest capture and release.
;
_journal_issue 21
_journal_name_full 'Chemical science'
_journal_page_first 10744
_journal_page_last 10754
_journal_paper_doi 10.1039/d6sc01132b
_journal_volume 17
_journal_year 2026
_chemical_formula_moiety 'C67 H45 N, Cl, C4 H8 O, 0.5(C5 H12)'
_chemical_formula_sum 'C73.5 H59 Cl N O'
_chemical_formula_weight 1007.66
_space_group_crystal_system triclinic
_space_group_IT_number 2
_space_group_name_Hall '-P 1'
_space_group_name_H-M_alt 'P -1'
_atom_sites_solution_hydrogens geom
_atom_sites_solution_primary dual
_audit_creation_date 2023-05-09
_audit_creation_method
;
Olex2 1.5
(compiled 2023.03.06 svn.rbb2c1857 for OlexSys, GUI svn.r6748)
;
_audit_update_record
;
2025-05-08 deposited with the CCDC.	2026-04-13 downloaded from the CCDC.
;
_cell_angle_alpha 113.419(6)
_cell_angle_beta 92.807(7)
_cell_angle_gamma 104.671(6)
_cell_formula_units_Z 2
_cell_length_a 10.5922(9)
_cell_length_b 17.7237(15)
_cell_length_c 19.0853(17)
_cell_measurement_reflns_used 5494
_cell_measurement_temperature 213.00
_cell_measurement_theta_max 48.709
_cell_measurement_theta_min 3.808
_cell_volume 3135.1(5)
_computing_cell_refinement 'SAINT v8.37A (Bruker, 2015)'
_computing_data_reduction 'SAINT v8.37A (Bruker, 2015)'
_computing_molecular_graphics 'Olex2 1.5 (Dolomanov et al., 2009)'
_computing_publication_material 'Olex2 1.5 (Dolomanov et al., 2009)'
_computing_structure_refinement 'SHELXL 2018/3 (Sheldrick, 2015)'
_computing_structure_solution 'SHELXT 2018/2 (Sheldrick, 2018)'
_diffrn_ambient_temperature 213.00
_diffrn_measured_fraction_theta_full 0.996
_diffrn_measured_fraction_theta_max 0.992
_diffrn_measurement_device_type 'Bruker APEX-II CCD'
_diffrn_measurement_method '\f and \w scans'
_diffrn_radiation_type GaK\a
_diffrn_radiation_wavelength 1.34139
_diffrn_reflns_av_R_equivalents 0.1230
_diffrn_reflns_av_unetI/netI 0.1470
_diffrn_reflns_Laue_measured_fraction_full 0.996
_diffrn_reflns_Laue_measured_fraction_max 0.992
_diffrn_reflns_limit_h_max 12
_diffrn_reflns_limit_h_min -12
_diffrn_reflns_limit_k_max 21
_diffrn_reflns_limit_k_min -21
_diffrn_reflns_limit_l_max 23
_diffrn_reflns_limit_l_min -23
_diffrn_reflns_number 37383
_diffrn_reflns_point_group_measured_fraction_full 0.996
_diffrn_reflns_point_group_measured_fraction_max 0.992
_diffrn_reflns_theta_full 53.594
_diffrn_reflns_theta_max 55.143
_diffrn_reflns_theta_min 3.807
_diffrn_source_current 2.86
_diffrn_source_power 0.1995708
_diffrn_source_voltage 69.78
_diffrn_standards_number 0
_exptl_absorpt_coefficient_mu 0.555
_exptl_absorpt_correction_T_max 0.7508
_exptl_absorpt_correction_T_min 0.5799
_exptl_absorpt_correction_type multi-scan
_exptl_absorpt_process_details
;
SADABS-2016/2 (Bruker,2016/2) was used for absorption correction.
wR2(int) was 0.1434 before and 0.0787 after correction.
The Ratio of minimum to maximum transmission is 0.7724.
The \l/2 correction factor is Not present.
;
_exptl_crystal_colour colourless
_exptl_crystal_colour_primary colourless
_exptl_crystal_density_diffrn 1.067
_exptl_crystal_description block
_exptl_crystal_F_000 1064
_exptl_crystal_size_max 0.07
_exptl_crystal_size_mid 0.07
_exptl_crystal_size_min 0.05
_refine_diff_density_max 0.769
_refine_diff_density_min -0.420
_refine_diff_density_rms 0.078
_refine_ls_extinction_method none
_refine_ls_goodness_of_fit_ref 0.828
_refine_ls_hydrogen_treatment constr
_refine_ls_matrix_type fullcycle
_refine_ls_number_parameters 714
_refine_ls_number_reflns 11912
_refine_ls_number_restraints 166
_refine_ls_restrained_S_all 0.834
_refine_ls_R_factor_all 0.2127
_refine_ls_R_factor_gt 0.1185
_refine_ls_shift/su_max 0.000
_refine_ls_shift/su_mean 0.000
_refine_ls_structure_factor_coef Fsqd
_refine_ls_weighting_details 'w=1/[\s^2^(Fo^2^)+(0.0500P)^2^+20.0000P] where P=(Fo^2^+2Fc^2^)/3'
_refine_ls_weighting_scheme calc
_refine_ls_wR_factor_gt 0.2652
_refine_ls_wR_factor_ref 0.3195
_reflns_Friedel_coverage 0.000
_reflns_number_gt 4645
_reflns_number_total 11912
_reflns_threshold_expression 'I > 2\s(I)'
_cod_data_source_file d6sc01132b2.cif
_cod_data_source_block 230509ccy_mj_2_101
_cod_depositor_comments 'Adding full bibliography for 1577088--1577090.cif.'
_cod_original_formula_sum 'C73.50 H59 Cl N O'
_cod_database_code 1577089
_shelx_shelxl_version_number 2018/3
_shelx_space_group_comment
;
The symmetry employed for this shelxl refinement is uniquely defined
by the following loop, which should always be used as a source of
symmetry information in preference to the above space-group names.
They are only intended as comments.
;
_shelx_estimated_absorpt_t_max 0.973
_shelx_estimated_absorpt_t_min 0.962
_olex2_refinement_description
;
1. Fixed Uiso
 At 1.2 times of:
  All C(H) groups, All C(H,H) groups
 At 1.5 times of:
  All C(H,H,H) groups
2. Restrained distances
 C70-C71
 1.51 with sigma of 0.02
 C71-C72
 1.52 with sigma of 0.02
 C72-C73
 1.46 with sigma of 0.02
 C73-C69
 1.59 with sigma of 0.02
 O2-C74 = O2-C68
 1.44 with sigma of 0.02
 C74-C75 = C76-C68
 1.53 with sigma of 0.02
 C75-C76
 1.54 with sigma of 0.02
 C70-C72 = C71-C73
 2.57 with sigma of 0.04
 C72-C69
 2.51 with sigma of 0.04
 O2-C75 = O2-C76 = C74-C76 = C75-C68
 2.38 with sigma of 0.04
 C70-C71 \\sim C71-C72 \\sim C72-C73 \\sim C73-C69
 with sigma of 0.03
 C70-C72 \\sim C72-C69 \\sim C71-C73
 with sigma of 0.04
 C74-C75 \\sim C75-C76 \\sim C76-C68
 with sigma of 0.02
 O2-C74 \\sim O2-C68
 with sigma of 0.02
 O2-C75 \\sim O2-C76
 with sigma of 0.04
 C75-C68 \\sim C74-C76
 with sigma of 0.04
3. Uiso/Uaniso restraints and constraints
C69 \\sim C70 \\sim C71 \\sim C72 \\sim C73: within 2A with sigma of 0.01 and
sigma for terminal atoms of 0.02 within 2A
O2 \\sim C68 \\sim C74 \\sim C75 \\sim C76: within 2A with sigma of 0.04 and
sigma for terminal atoms of 0.08 within 2A
Uanis(C69) \\sim Ueq, Uanis(C73) \\sim Ueq, Uanis(C72) \\sim Ueq, Uanis(C71)
\\sim Ueq, Uanis(C70) \\sim Ueq, : with sigma of 0.01 and sigma for terminal
atoms of 0.02
4. Rigid body (RIGU) restrains
 C69, C70, C71, C72, C73
 with sigma for 1-2 distances of 0.004 and sigma for 1-3 distances of 0.004
 O2, C68, C74, C75, C76
 with sigma for 1-2 distances of 0.004 and sigma for 1-3 distances of 0.004
5. Others
 Fixed Sof: C69(0.5) H69A(0.5) H69B(0.5) H69C(0.5) C70(0.5) H70A(0.5)
 H70B(0.5) H70C(0.5) C71(0.5) H71A(0.5) H71B(0.5) C72(0.5) H72A(0.5) H72B(0.5)
 C73(0.5) H73A(0.5) H73B(0.5)
6.a Ternary CH refined with riding coordinates:
 C7(H7)
6.b Secondary CH2 refined with riding coordinates:
 C68(H68A,H68B), C74(H74A,H74B), C75(H75A,H75B), C76(H76A,H76B), C71(H71A,
 H71B), C72(H72A,H72B), C73(H73A,H73B)
6.c Aromatic/amide H refined with riding coordinates:
 C2(H2), C3(H3), C4(H4), C5(H5), C9(H9), C10(H10), C11(H11), C12(H12),
 C15(H15), C16(H16), C18(H18), C19(H19), C21(H21), C22(H22), C24(H24), C25(H25),
  C27(H27), C28(H28), C30(H30), C31(H31), C33(H33), C34(H34), C36(H36),
 C37(H37), C39(H39), C40(H40), C42(H42), C43(H43), C45(H45), C46(H46), C48(H48),
  C49(H49), C51(H51), C52(H52), C54(H54), C55(H55), C57(H57), C58(H58),
 C60(H60), C61(H61), C63(H63), C64(H64), C66(H66), C67(H67)
6.d Idealised Me refined as rotating group:
 C69(H69A,H69B,H69C), C70(H70A,H70B,H70C)
;
_smtbx_masks_void_probe_radius 0.7
_smtbx_masks_void_truncation_radius 1.2
_olex2_submission_special_instructions 'No special instructions were received'

loop_
_space_group_symop_operation_xyz
'x, y, z'
'-x, -y, -z'

loop_
_atom_site_label
_atom_site_type_symbol
_atom_site_fract_x
_atom_site_fract_y
_atom_site_fract_z
_atom_site_U_iso_or_equiv
_atom_site_adp_type
_atom_site_occupancy
_atom_site_site_symmetry_order
_atom_site_calc_flag
_atom_site_refinement_flags_posn
_atom_site_refinement_flags_adp
_atom_site_refinement_flags_occupancy
_atom_site_disorder_assembly
_atom_site_disorder_group
C1 C 0.436100 0.688150 1.048350 0.0471(14) Uani 1 1 d . . . . .
N1 N 0.301330 0.657470 1.007880 0.0539(13) Uani 1 1 d . . . . .
C2 C 0.508440 0.631630 1.039310 0.0555(16) Uani 1 1 d . . . . .
H2 H 0.473934 0.573635 1.003546 0.067 Uiso 1 1 calc R U . . .
C3 C 0.633590 0.661420 1.083850 0.0654(19) Uani 1 1 d . . . . .
H3 H 0.685205 0.623839 1.077401 0.079 Uiso 1 1 calc R U . . .
C4 C 0.680340 0.743640 1.135870 0.0676(19) Uani 1 1 d . . . . .
H4 H 0.762872 0.762251 1.167634 0.081 Uiso 1 1 calc R U . . .
C5 C 0.610040 0.802160 1.144120 0.0631(17) Uani 1 1 d . . . . .
H5 H 0.645132 0.859863 1.180472 0.076 Uiso 1 1 calc R U . . .
C6 C 0.486070 0.774100 1.097550 0.0482(14) Uani 1 1 d . . . . .
C7 C 0.411470 0.833560 1.096280 0.0496(14) Uani 1 1 d . . . . .
H7 H 0.443026 0.887561 1.144386 0.059 Uiso 1 1 calc R U . . .
C8 C 0.263150 0.789790 1.092070 0.0510(15) Uani 1 1 d . . . . .
C9 C 0.181560 0.834230 1.132650 0.0641(18) Uani 1 1 d . . . . .
H9 H 0.216760 0.891858 1.169150 0.077 Uiso 1 1 calc R U . . .
C10 C 0.045670 0.792710 1.118990 0.070(2) Uani 1 1 d . . . . .
H10 H -0.011707 0.822602 1.145293 0.084 Uiso 1 1 calc R U . . .
C11 C -0.002440 0.709170 1.067600 0.0642(18) Uani 1 1 d . . . . .
H11 H -0.094206 0.682392 1.058110 0.077 Uiso 1 1 calc R U . . .
C12 C 0.077020 0.661550 1.028530 0.0564(16) Uani 1 1 d . . . . .
H12 H 0.041137 0.603305 0.993638 0.068 Uiso 1 1 calc R U . . .
C13 C 0.214230 0.703380 1.042790 0.0474(14) Uani 1 1 d . . . . .
C14 C 0.266470 0.587550 0.933020 0.0560(16) Uani 1 1 d . . . . .
C15 C 0.188910 0.504390 0.918360 0.0545(16) Uani 1 1 d . . . . .
H15 H 0.158710 0.492103 0.959267 0.065 Uiso 1 1 calc R U . . .
C16 C 0.157250 0.441070 0.844230 0.0575(16) Uani 1 1 d . . . . .
H16 H 0.106730 0.385372 0.835709 0.069 Uiso 1 1 calc R U . . .
C17 C 0.196010 0.455240 0.781620 0.0599(17) Uani 1 1 d . . . . .
C18 C 0.277090 0.538290 0.798030 0.083(2) Uani 1 1 d . . . . .
H18 H 0.310762 0.549821 0.757484 0.100 Uiso 1 1 calc R U . . .
C19 C 0.308150 0.602300 0.870730 0.073(2) Uani 1 1 d . . . . .
H19 H 0.359029 0.657849 0.879045 0.087 Uiso 1 1 calc R U . . .
C20 C 0.161340 0.388900 0.700720 0.0655(18) Uani 1 1 d . . . . .
C21 C 0.032550 0.336850 0.667660 0.072(2) Uani 1 1 d . . . . .
H21 H -0.033275 0.336212 0.698891 0.086 Uiso 1 1 calc R U . . .
C22 C 0.001080 0.285870 0.588660 0.079(2) Uani 1 1 d . . . . .
H22 H -0.087653 0.253063 0.567562 0.095 Uiso 1 1 calc R U . . .
C23 C 0.090460 0.280510 0.540100 0.0685(19) Uani 1 1 d . . . . .
C24 C 0.222760 0.328950 0.574220 0.082(2) Uani 1 1 d . . . . .
H24 H 0.289642 0.324935 0.543506 0.099 Uiso 1 1 calc R U . . .
C25 C 0.255050 0.382510 0.652780 0.084(2) Uani 1 1 d . . . . .
H25 H 0.343656 0.415518 0.674035 0.101 Uiso 1 1 calc R U . . .
C26 C 0.059250 0.237950 0.454980 0.0687(19) Uani 1 1 d . . . . .
C27 C -0.043670 0.250180 0.417380 0.081(2) Uani 1 1 d . . . . .
H27 H -0.109985 0.268693 0.444330 0.097 Uiso 1 1 calc R U . . .
C28 C -0.049200 0.235160 0.339900 0.079(2) Uani 1 1 d . . . . .
H28 H -0.119921 0.243824 0.315442 0.095 Uiso 1 1 calc R U . . .
C29 C 0.046370 0.207720 0.297220 0.0664(18) Uani 1 1 d . . . . .
C30 C 0.136520 0.184150 0.332500 0.083(2) Uani 1 1 d . . . . .
H30 H 0.193597 0.156510 0.303198 0.099 Uiso 1 1 calc R U . . .
C31 C 0.145100 0.200360 0.410790 0.085(2) Uani 1 1 d . . . . .
H31 H 0.209900 0.185566 0.433683 0.103 Uiso 1 1 calc R U . . .
C32 C 0.067110 0.223200 0.227270 0.0706(19) Uani 1 1 d . . . . .
C33 C -0.026950 0.238910 0.186320 0.077(2) Uani 1 1 d . . . . .
H33 H -0.116926 0.217635 0.188173 0.092 Uiso 1 1 calc R U . . .
C34 C 0.007890 0.285050 0.142770 0.078(2) Uani 1 1 d . . . . .
H34 H -0.058321 0.292912 0.114081 0.094 Uiso 1 1 calc R U . . .
C35 C 0.143050 0.320510 0.141250 0.0654(18) Uani 1 1 d . . . . .
C36 C 0.229950 0.290870 0.170090 0.077(2) Uani 1 1 d . . . . .
H36 H 0.317492 0.303659 0.160852 0.092 Uiso 1 1 calc R U . . .
C37 C 0.196770 0.243300 0.211950 0.080(2) Uani 1 1 d . . . . .
H37 H 0.260735 0.224214 0.230327 0.096 Uiso 1 1 calc R U . . .
C38 C 0.190020 0.398520 0.128740 0.0647(18) Uani 1 1 d . . . . .
C39 C 0.323070 0.428990 0.120990 0.071(2) Uani 1 1 d . . . . .
H39 H 0.372590 0.390171 0.101877 0.085 Uiso 1 1 calc R U . . .
C40 C 0.380370 0.515360 0.141350 0.0693(19) Uani 1 1 d . . . . .
H40 H 0.468775 0.533765 0.135193 0.083 Uiso 1 1 calc R U . . .
C41 C 0.314320 0.576230 0.170360 0.0585(16) Uani 1 1 d . . . . .
C42 C 0.178420 0.544240 0.165830 0.0658(18) Uani 1 1 d . . . . .
H42 H 0.126200 0.581894 0.175971 0.079 Uiso 1 1 calc R U . . .
C43 C 0.119170 0.458430 0.146760 0.0701(19) Uani 1 1 d . . . . .
H43 H 0.027544 0.439455 0.145836 0.084 Uiso 1 1 calc R U . . .
C44 C 0.378910 0.667780 0.222830 0.0608(17) Uani 1 1 d . . . . .
C45 C 0.501850 0.689380 0.268530 0.073(2) Uani 1 1 d . . . . .
H45 H 0.556635 0.653663 0.251632 0.087 Uiso 1 1 calc R U . . .
C46 C 0.543400 0.761810 0.337500 0.0686(19) Uani 1 1 d . . . . .
H46 H 0.624832 0.773658 0.367698 0.082 Uiso 1 1 calc R U . . .
C47 C 0.467930 0.817680 0.363450 0.0672(19) Uani 1 1 d . . . . .
C48 C 0.356970 0.804080 0.311150 0.0677(19) Uani 1 1 d . . . . .
H48 H 0.310801 0.845289 0.323427 0.081 Uiso 1 1 calc R U . . .
C49 C 0.315380 0.731230 0.242340 0.0649(18) Uani 1 1 d . . . . .
H49 H 0.242439 0.724231 0.207792 0.078 Uiso 1 1 calc R U . . .
C50 C 0.484730 0.872990 0.447880 0.0633(18) Uani 1 1 d . . . . .
C51 C 0.604430 0.902570 0.497900 0.076(2) Uani 1 1 d . . . . .
H51 H 0.683442 0.902984 0.477472 0.091 Uiso 1 1 calc R U . . .
C52 C 0.609110 0.931180 0.576630 0.071(2) Uani 1 1 d . . . . .
H52 H 0.691491 0.950761 0.608801 0.085 Uiso 1 1 calc R U . . .
C53 C 0.495840 0.931930 0.609790 0.0608(17) Uani 1 1 d . . . . .
C54 C 0.377630 0.910650 0.559860 0.072(2) Uani 1 1 d . . . . .
H54 H 0.299250 0.915102 0.580003 0.086 Uiso 1 1 calc R U . . .
C55 C 0.376800 0.883650 0.482480 0.072(2) Uani 1 1 d . . . . .
H55 H 0.296878 0.871547 0.450768 0.086 Uiso 1 1 calc R U . . .
C56 C 0.492910 0.939270 0.690810 0.0550(16) Uani 1 1 d . . . . .
C57 C 0.601100 0.940600 0.735250 0.0612(17) Uani 1 1 d . . . . .
H57 H 0.683454 0.948544 0.718513 0.073 Uiso 1 1 calc R U . . .
C58 C 0.593210 0.930830 0.802570 0.0592(17) Uani 1 1 d . . . . .
H58 H 0.669808 0.932186 0.830664 0.071 Uiso 1 1 calc R U . . .
C59 C 0.472310 0.918730 0.830840 0.0512(15) Uani 1 1 d . . . . .
C60 C 0.368640 0.926300 0.790910 0.0631(18) Uani 1 1 d . . . . .
H60 H 0.288844 0.924793 0.810577 0.076 Uiso 1 1 calc R U . . .
C61 C 0.377090 0.936080 0.722710 0.0680(19) Uani 1 1 d . . . . .
H61 H 0.303036 0.940679 0.697303 0.082 Uiso 1 1 calc R U . . .
C62 C 0.458490 0.899060 0.899090 0.0506(15) Uani 1 1 d . . . . .
C63 C 0.543090 0.862120 0.922390 0.0585(16) Uani 1 1 d . . . . .
H63 H 0.612000 0.850581 0.894579 0.070 Uiso 1 1 calc R U . . .
C64 C 0.530180 0.841410 0.985290 0.0626(18) Uani 1 1 d . . . . .
H64 H 0.591798 0.818496 1.000437 0.075 Uiso 1 1 calc R U . . .
C65 C 0.426410 0.854540 1.025720 0.0501(15) Uani 1 1 d . . . . .
C66 C 0.342600 0.891740 1.001880 0.0560(16) Uani 1 1 d . . . . .
H66 H 0.272791 0.902805 1.029013 0.067 Uiso 1 1 calc R U . . .
C67 C 0.357010 0.912890 0.941000 0.0524(15) Uani 1 1 d . . . . .
H67 H 0.296756 0.937441 0.927055 0.063 Uiso 1 1 calc R U . . .
Cl1 Cl -0.035910 0.973220 1.063930 0.77(2) Uani 1 1 d . . . . .
O2 O 0.050580 0.959290 1.313020 0.257(5) Uani 1 1 d D U . . .
C68 C 0.045040 0.899370 1.347450 0.267(7) Uani 1 1 d D U . . .
H68A H 0.129541 0.914058 1.380363 0.320 Uiso 1 1 calc R U . . .
H68B H 0.025533 0.840455 1.307222 0.320 Uiso 1 1 calc R U . . .
C74 C -0.070790 0.978410 1.311850 0.238(7) Uani 1 1 d D U . . .
H74A H -0.126361 0.944275 1.260661 0.285 Uiso 1 1 calc R U . . .
H74B H -0.055866 1.039672 1.324870 0.285 Uiso 1 1 calc R U . . .
C75 C -0.132560 0.955860 1.370100 0.254(7) Uani 1 1 d D U . . .
H75A H -0.225064 0.921117 1.348910 0.305 Uiso 1 1 calc R U . . .
H75B H -0.131032 1.008277 1.415242 0.305 Uiso 1 1 calc R U . . .
C76 C -0.060250 0.907130 1.393210 0.292(8) Uani 1 1 d D U . . .
H76A H -0.023441 0.937525 1.448603 0.351 Uiso 1 1 calc R U . . .
H76B H -0.119029 0.850061 1.382919 0.351 Uiso 1 1 calc R U . . .
C69 C 0.436320 0.670840 0.635460 0.264(12) Uani 0.5 1 d D U P . .
H69A H 0.493800 0.636250 0.636093 0.396 Uiso 0.5 1 calc R U P . .
H69B H 0.349202 0.644763 0.643364 0.396 Uiso 0.5 1 calc R U P . .
H69C H 0.473104 0.728440 0.676527 0.396 Uiso 0.5 1 calc R U P . .
C70 C 0.180700 0.503450 0.373560 0.297(13) Uani 0.5 1 d D U P . .
H70A H 0.161522 0.478901 0.317450 0.446 Uiso 0.5 1 calc R U P . .
H70B H 0.104633 0.518778 0.394664 0.446 Uiso 0.5 1 calc R U P . .
H70C H 0.199970 0.461565 0.389740 0.446 Uiso 0.5 1 calc R U P . .
C71 C 0.300880 0.584290 0.403340 0.295(11) Uani 0.5 1 d D U P . .
H71A H 0.355495 0.575460 0.362477 0.355 Uiso 0.5 1 calc R U P . .
H71B H 0.266763 0.631728 0.406145 0.355 Uiso 0.5 1 calc R U P . .
C72 C 0.393760 0.617120 0.477880 0.300(10) Uani 0.5 1 d D U P . .
H72A H 0.390909 0.562768 0.480818 0.360 Uiso 0.5 1 calc R U P . .
H72B H 0.478724 0.633840 0.461565 0.360 Uiso 0.5 1 calc R U P . .
C73 C 0.425370 0.675540 0.559440 0.287(11) Uani 0.5 1 d D U P . .
H73A H 0.363189 0.709257 0.564398 0.344 Uiso 0.5 1 calc R U P . .
H73B H 0.511822 0.714853 0.563136 0.344 Uiso 0.5 1 calc R U P . .

loop_
_atom_site_aniso_label
_atom_site_aniso_U_11
_atom_site_aniso_U_22
_atom_site_aniso_U_33
_atom_site_aniso_U_23
_atom_site_aniso_U_13
_atom_site_aniso_U_12
C1 0.044(3) 0.059(4) 0.046(3) 0.027(3) 0.013(3) 0.020(3)
N1 0.047(3) 0.064(3) 0.049(3) 0.019(3) 0.008(2) 0.021(3)
C2 0.048(4) 0.065(4) 0.065(4) 0.036(4) 0.019(3) 0.020(3)
C3 0.048(4) 0.087(5) 0.088(5) 0.056(4) 0.025(4) 0.031(4)
C4 0.044(4) 0.085(5) 0.077(5) 0.038(4) 0.008(3) 0.017(4)
C5 0.052(4) 0.070(5) 0.065(4) 0.028(4) 0.010(3) 0.012(3)
C6 0.037(3) 0.059(4) 0.056(4) 0.031(3) 0.013(3) 0.017(3)
C7 0.043(3) 0.054(4) 0.054(4) 0.027(3) 0.010(3) 0.011(3)
C8 0.045(3) 0.059(4) 0.061(4) 0.034(3) 0.016(3) 0.022(3)
C9 0.056(4) 0.060(4) 0.083(5) 0.033(4) 0.023(4) 0.022(3)
C10 0.060(4) 0.076(5) 0.096(5) 0.047(4) 0.035(4) 0.035(4)
C11 0.051(4) 0.067(5) 0.078(5) 0.035(4) 0.018(3) 0.014(4)
C12 0.042(4) 0.062(4) 0.065(4) 0.027(3) 0.012(3) 0.016(3)
C13 0.048(4) 0.059(4) 0.046(3) 0.026(3) 0.014(3) 0.027(3)
C14 0.047(4) 0.070(5) 0.052(4) 0.025(3) 0.010(3) 0.019(3)
C15 0.060(4) 0.060(4) 0.053(4) 0.029(3) 0.018(3) 0.023(3)
C16 0.055(4) 0.058(4) 0.059(4) 0.025(3) 0.009(3) 0.017(3)
C17 0.065(4) 0.066(5) 0.048(4) 0.026(3) 0.011(3) 0.015(4)
C18 0.095(6) 0.094(6) 0.051(4) 0.033(4) 0.017(4) 0.007(5)
C19 0.075(5) 0.075(5) 0.061(4) 0.034(4) 0.011(4) 0.002(4)
C20 0.067(5) 0.077(5) 0.052(4) 0.024(4) 0.012(3) 0.024(4)
C21 0.070(5) 0.072(5) 0.067(5) 0.026(4) 0.018(4) 0.014(4)
C22 0.085(5) 0.079(5) 0.057(4) 0.021(4) 0.013(4) 0.011(4)
C23 0.083(5) 0.070(5) 0.053(4) 0.027(4) 0.011(4) 0.023(4)
C24 0.074(5) 0.106(6) 0.059(4) 0.022(4) 0.016(4) 0.034(5)
C25 0.069(5) 0.102(6) 0.065(5) 0.022(4) 0.006(4) 0.021(5)
C26 0.087(5) 0.067(5) 0.049(4) 0.022(4) 0.018(4) 0.019(4)
C27 0.068(5) 0.092(6) 0.063(5) 0.026(4) 0.003(4) 0.005(4)
C28 0.074(5) 0.085(6) 0.062(5) 0.026(4) 0.003(4) 0.009(4)
C29 0.079(5) 0.059(4) 0.049(4) 0.018(3) 0.008(4) 0.010(4)
C30 0.118(7) 0.081(6) 0.062(5) 0.030(4) 0.025(4) 0.049(5)
C31 0.116(7) 0.076(5) 0.069(5) 0.030(4) 0.009(5) 0.039(5)
C32 0.091(6) 0.066(5) 0.056(4) 0.027(4) 0.016(4) 0.021(4)
C33 0.081(5) 0.083(5) 0.064(4) 0.036(4) 0.003(4) 0.012(4)
C34 0.080(5) 0.081(5) 0.065(5) 0.026(4) 0.002(4) 0.017(4)
C35 0.076(5) 0.068(5) 0.057(4) 0.028(4) 0.015(4) 0.024(4)
C36 0.080(5) 0.080(5) 0.086(5) 0.044(5) 0.031(4) 0.034(4)
C37 0.089(6) 0.075(5) 0.089(6) 0.040(5) 0.023(5) 0.035(5)
C38 0.082(5) 0.064(5) 0.052(4) 0.026(3) 0.010(3) 0.025(4)
C39 0.081(5) 0.073(5) 0.063(4) 0.027(4) 0.029(4) 0.031(4)
C40 0.065(5) 0.079(5) 0.070(5) 0.038(4) 0.024(4) 0.021(4)
C41 0.070(4) 0.058(4) 0.050(4) 0.023(3) 0.016(3) 0.021(4)
C42 0.071(5) 0.061(5) 0.062(4) 0.021(4) 0.005(4) 0.024(4)
C43 0.067(5) 0.077(5) 0.060(4) 0.023(4) 0.004(3) 0.021(4)
C44 0.074(5) 0.067(5) 0.047(4) 0.029(3) 0.020(3) 0.020(4)
C45 0.066(5) 0.088(6) 0.059(4) 0.028(4) 0.021(4) 0.019(4)
C46 0.064(4) 0.077(5) 0.063(4) 0.033(4) 0.009(4) 0.014(4)
C47 0.078(5) 0.070(5) 0.057(4) 0.033(4) 0.018(4) 0.017(4)
C48 0.087(5) 0.069(5) 0.054(4) 0.031(4) 0.012(4) 0.027(4)
C49 0.086(5) 0.065(5) 0.044(4) 0.026(3) 0.006(3) 0.021(4)
C50 0.078(5) 0.061(4) 0.052(4) 0.028(3) 0.013(4) 0.015(4)
C51 0.063(5) 0.092(6) 0.059(4) 0.036(4) 0.009(4) -0.006(4)
C52 0.064(5) 0.079(5) 0.058(4) 0.031(4) 0.005(3) -0.003(4)
C53 0.073(5) 0.052(4) 0.058(4) 0.023(3) 0.013(3) 0.019(3)
C54 0.080(5) 0.091(6) 0.057(4) 0.034(4) 0.014(4) 0.042(4)
C55 0.086(5) 0.079(5) 0.056(4) 0.028(4) 0.006(4) 0.036(4)
C56 0.064(4) 0.052(4) 0.048(4) 0.023(3) 0.007(3) 0.013(3)
C57 0.053(4) 0.074(5) 0.057(4) 0.031(4) 0.012(3) 0.014(3)
C58 0.051(4) 0.076(5) 0.062(4) 0.038(4) 0.010(3) 0.022(3)
C59 0.050(4) 0.051(4) 0.049(3) 0.021(3) 0.006(3) 0.012(3)
C60 0.060(4) 0.080(5) 0.059(4) 0.037(4) 0.017(3) 0.021(4)
C61 0.063(4) 0.091(5) 0.055(4) 0.034(4) 0.007(3) 0.026(4)
C62 0.054(4) 0.051(4) 0.054(4) 0.027(3) 0.012(3) 0.017(3)
C63 0.060(4) 0.064(4) 0.064(4) 0.036(4) 0.023(3) 0.022(3)
C64 0.058(4) 0.078(5) 0.072(4) 0.044(4) 0.021(3) 0.033(4)
C65 0.047(4) 0.044(4) 0.060(4) 0.022(3) 0.011(3) 0.012(3)
C66 0.052(4) 0.062(4) 0.060(4) 0.029(3) 0.019(3) 0.021(3)
C67 0.046(4) 0.060(4) 0.052(4) 0.026(3) 0.005(3) 0.014(3)
Cl1 0.60(2) 0.376(15) 1.16(5) 0.092(18) -0.19(3) 0.287(16)
O2 0.205(10) 0.308(13) 0.384(15) 0.238(11) 0.096(10) 0.127(10)
C68 0.203(14) 0.323(18) 0.45(2) 0.290(15) 0.148(13) 0.147(13)
C74 0.174(13) 0.352(18) 0.299(17) 0.211(14) 0.088(12) 0.134(13)
C75 0.284(16) 0.293(16) 0.382(19) 0.259(14) 0.185(13) 0.194(13)
C76 0.253(16) 0.384(19) 0.47(2) 0.325(16) 0.195(14) 0.209(14)
C69 0.242(16) 0.245(16) 0.271(15) 0.104(12) 0.012(13) 0.029(13)
C70 0.319(17) 0.299(17) 0.276(17) 0.140(13) 0.014(13) 0.074(12)
C71 0.300(12) 0.300(12) 0.288(12) 0.137(8) 0.039(7) 0.074(8)
C72 0.293(12) 0.298(12) 0.294(12) 0.122(8) 0.046(7) 0.073(7)
C73 0.283(12) 0.281(12) 0.287(12) 0.122(8) 0.048(8) 0.067(8)

loop_
_atom_type_symbol
_atom_type_description
_atom_type_scat_dispersion_real
_atom_type_scat_dispersion_imag
_atom_type_scat_source
C C 0.0137 0.0067 'International Tables Vol C Tables 4.2.6.8 and 6.1.1.4'
H H 0.0000 0.0000 'International Tables Vol C Tables 4.2.6.8 and 6.1.1.4'
Cl Cl 0.3281 0.5435 'International Tables Vol C Tables 4.2.6.8 and 6.1.1.4'
N N 0.0241 0.0134 'International Tables Vol C Tables 4.2.6.8 and 6.1.1.4'
O O 0.0389 0.0241 'International Tables Vol C Tables 4.2.6.8 and 6.1.1.4'

loop_
_geom_angle_atom_site_label_1
_geom_angle_atom_site_label_2
_geom_angle_atom_site_label_3
_geom_angle
_geom_angle_site_symmetry_1
_geom_angle_site_symmetry_3
_geom_angle_publ_flag
C2 C1 N1 120.2 . . ?
C2 C1 C6 121.9 . . ?
C6 C1 N1 117.9 . . ?
C13 N1 C1 117.3 . . ?
C13 N1 C14 123.3 . . ?
C14 N1 C1 119.1 . . ?
C1 C2 H2 120.5 . . ?
C1 C2 C3 119.1 . . ?
C3 C2 H2 120.5 . . ?
C2 C3 H3 120.0 . . ?
C4 C3 C2 119.9 . . ?
C4 C3 H3 120.0 . . ?
C3 C4 H4 119.2 . . ?
C3 C4 C5 121.7 . . ?
C5 C4 H4 119.2 . . ?
C4 C5 H5 120.4 . . ?
C4 C5 C6 119.2 . . ?
C6 C5 H5 120.4 . . ?
C1 C6 C5 118.1 . . ?
C1 C6 C7 119.1 . . ?
C5 C6 C7 122.7 . . ?
C6 C7 H7 109.4 . . ?
C6 C7 C8 108.1 . . ?
C6 C7 C65 111.9 . . ?
C8 C7 H7 109.4 . . ?
C65 C7 H7 109.4 . . ?
C65 C7 C8 108.5 . . ?
C9 C8 C7 122.6 . . ?
C9 C8 C13 120.8 . . ?
C13 C8 C7 116.5 . . ?
C8 C9 H9 120.4 . . ?
C8 C9 C10 119.3 . . ?
C10 C9 H9 120.4 . . ?
C9 C10 H10 120.3 . . ?
C11 C10 C9 119.4 . . ?
C11 C10 H10 120.3 . . ?
C10 C11 H11 118.5 . . ?
C10 C11 C12 122.9 . . ?
C12 C11 H11 118.5 . . ?
C11 C12 H12 121.2 . . ?
C11 C12 C13 117.6 . . ?
C13 C12 H12 121.2 . . ?
N1 C13 C12 120.4 . . ?
C8 C13 N1 119.8 . . ?
C8 C13 C12 119.8 . . ?
C15 C14 N1 123.4 . . ?
C19 C14 N1 118.7 . . ?
C19 C14 C15 117.8 . . ?
C14 C15 H15 120.1 . . ?
C16 C15 C14 119.8 . . ?
C16 C15 H15 120.1 . . ?
C15 C16 H16 118.5 . . ?
C15 C16 C17 123.0 . . ?
C17 C16 H16 118.5 . . ?
C16 C17 C18 116.2 . . ?
C16 C17 C20 124.4 . . ?
C18 C17 C20 119.4 . . ?
C17 C18 H18 119.1 . . ?
C19 C18 C17 121.8 . . ?
C19 C18 H18 119.1 . . ?
C14 C19 H19 119.3 . . ?
C18 C19 C14 121.3 . . ?
C18 C19 H19 119.3 . . ?
C21 C20 C17 122.2 . . ?
C25 C20 C17 120.3 . . ?
C25 C20 C21 117.2 . . ?
C20 C21 H21 120.0 . . ?
C22 C21 C20 120.0 . . ?
C22 C21 H21 120.0 . . ?
C21 C22 H22 118.1 . . ?
C23 C22 C21 123.8 . . ?
C23 C22 H22 118.1 . . ?
C22 C23 C24 116.3 . . ?
C22 C23 C26 125.6 . . ?
C24 C23 C26 117.5 . . ?
C23 C24 H24 119.8 . . ?
C25 C24 C23 120.4 . . ?
C25 C24 H24 119.8 . . ?
C20 C25 C24 122.1 . . ?
C20 C25 H25 119.0 . . ?
C24 C25 H25 119.0 . . ?
C27 C26 C23 119.4 . . ?
C27 C26 C31 117.8 . . ?
C31 C26 C23 121.5 . . ?
C26 C27 H27 119.9 . . ?
C26 C27 C28 120.2 . . ?
C28 C27 H27 119.9 . . ?
C27 C28 H28 118.8 . . ?
C27 C28 C29 122.3 . . ?
C29 C28 H28 118.8 . . ?
C28 C29 C32 120.2 . . ?
C30 C29 C28 116.1 . . ?
C30 C29 C32 122.1 . . ?
C29 C30 H30 119.2 . . ?
C29 C30 C31 121.6 . . ?
C31 C30 H30 119.2 . . ?
C26 C31 C30 120.8 . . ?
C26 C31 H31 119.6 . . ?
C30 C31 H31 119.6 . . ?
C33 C32 C29 123.4 . . ?
C33 C32 C37 116.4 . . ?
C37 C32 C29 118.4 . . ?
C32 C33 H33 119.1 . . ?
C34 C33 C32 121.8 . . ?
C34 C33 H33 119.1 . . ?
C33 C34 H34 119.9 . . ?
C33 C34 C35 120.2 . . ?
C35 C34 H34 119.9 . . ?
C34 C35 C38 122.1 . . ?
C36 C35 C34 115.7 . . ?
C36 C35 C38 120.5 . . ?
C35 C36 H36 118.2 . . ?
C35 C36 C37 123.6 . . ?
C37 C36 H36 118.2 . . ?
C32 C37 H37 120.0 . . ?
C36 C37 C32 119.9 . . ?
C36 C37 H37 120.0 . . ?
C39 C38 C35 121.3 . . ?
C43 C38 C35 120.5 . . ?
C43 C38 C39 115.6 . . ?
C38 C39 H39 119.9 . . ?
C40 C39 C38 120.2 . . ?
C40 C39 H39 119.9 . . ?
C39 C40 H40 118.4 . . ?
C39 C40 C41 123.2 . . ?
C41 C40 H40 118.4 . . ?
C40 C41 C42 115.9 . . ?
C40 C41 C44 124.5 . . ?
C42 C41 C44 117.4 . . ?
C41 C42 H42 119.4 . . ?
C43 C42 C41 121.1 . . ?
C43 C42 H42 119.4 . . ?
C38 C43 H43 118.8 . . ?
C42 C43 C38 122.5 . . ?
C42 C43 H43 118.8 . . ?
C45 C44 C41 118.1 . . ?
C49 C44 C41 124.1 . . ?
C49 C44 C45 116.4 . . ?
C44 C45 H45 119.4 . . ?
C46 C45 C44 121.1 . . ?
C46 C45 H45 119.4 . . ?
C45 C46 H46 119.3 . . ?
C45 C46 C47 121.4 . . ?
C47 C46 H46 119.3 . . ?
C46 C47 C48 116.9 . . ?
C46 C47 C50 119.4 . . ?
C48 C47 C50 121.8 . . ?
C47 C48 H48 119.6 . . ?
C49 C48 C47 120.8 . . ?
C49 C48 H48 119.6 . . ?
C44 C49 H49 119.3 . . ?
C48 C49 C44 121.4 . . ?
C48 C49 H49 119.3 . . ?
C51 C50 C47 122.8 . . ?
C55 C50 C47 120.4 . . ?
C55 C50 C51 115.7 . . ?
C50 C51 H51 119.4 . . ?
C52 C51 C50 121.2 . . ?
C52 C51 H51 119.4 . . ?
C51 C52 H52 119.1 . . ?
C51 C52 C53 121.8 . . ?
C53 C52 H52 119.1 . . ?
C52 C53 C54 116.4 . . ?
C52 C53 C56 122.2 . . ?
C54 C53 C56 120.5 . . ?
C53 C54 H54 120.0 . . ?
C55 C54 C53 119.9 . . ?
C55 C54 H54 120.0 . . ?
C50 C55 H55 117.9 . . ?
C54 C55 C50 124.1 . . ?
C54 C55 H55 117.9 . . ?
C57 C56 C53 121.9 . . ?
C57 C56 C61 115.8 . . ?
C61 C56 C53 122.0 . . ?
C56 C57 H57 118.7 . . ?
C58 C57 C56 122.6 . . ?
C58 C57 H57 118.7 . . ?
C57 C58 H58 119.3 . . ?
C57 C58 C59 121.4 . . ?
C59 C58 H58 119.3 . . ?
C58 C59 C62 122.2 . . ?
C60 C59 C58 115.6 . . ?
C60 C59 C62 122.2 . . ?
C59 C60 H60 118.8 . . ?
C59 C60 C61 122.4 . . ?
C61 C60 H60 118.8 . . ?
C56 C61 H61 119.2 . . ?
C60 C61 C56 121.5 . . ?
C60 C61 H61 119.2 . . ?
C63 C62 C59 121.7 . . ?
C67 C62 C59 122.0 . . ?
C67 C62 C63 116.3 . . ?
C62 C63 H63 118.7 . . ?
C62 C63 C64 122.7 . . ?
C64 C63 H63 118.7 . . ?
C63 C64 H64 120.0 . . ?
C65 C64 C63 120.1 . . ?
C65 C64 H64 120.0 . . ?
C64 C65 C7 121.0 . . ?
C66 C65 C7 122.3 . . ?
C66 C65 C64 116.6 . . ?
C65 C66 H66 118.6 . . ?
C67 C66 C65 122.9 . . ?
C67 C66 H66 118.6 . . ?
C62 C67 H67 119.3 . . ?
C66 C67 C62 121.4 . . ?
C66 C67 H67 119.3 . . ?
C74 O2 C68 110.0 . . ?
O2 C68 H68A 110.6 . . ?
O2 C68 H68B 110.6 . . ?
O2 C68 C76 105.7 . . ?
H68A C68 H68B 108.7 . . ?
C76 C68 H68A 110.6 . . ?
C76 C68 H68B 110.6 . . ?
O2 C74 H74A 110.8 . . ?
O2 C74 H74B 110.8 . . ?
O2 C74 C75 104.8 . . ?
H74A C74 H74B 108.9 . . ?
C75 C74 H74A 110.8 . . ?
C75 C74 H74B 110.8 . . ?
C74 C75 H75A 109.9 . . ?
C74 C75 H75B 109.9 . . ?
C74 C75 C76 109.0 . . ?
H75A C75 H75B 108.3 . . ?
C76 C75 H75A 109.9 . . ?
C76 C75 H75B 109.9 . . ?
C68 C76 C75 106.2 . . ?
C68 C76 H76A 110.5 . . ?
C68 C76 H76B 110.5 . . ?
C75 C76 H76A 110.5 . . ?
C75 C76 H76B 110.5 . . ?
H76A C76 H76B 108.7 . . ?
H69A C69 H69B 109.5 . . ?
H69A C69 H69C 109.5 . . ?
H69B C69 H69C 109.5 . . ?
C73 C69 H69A 109.5 . . ?
C73 C69 H69B 109.5 . . ?
C73 C69 H69C 109.5 . . ?
H70A C70 H70B 109.5 . . ?
H70A C70 H70C 109.5 . . ?
H70B C70 H70C 109.5 . . ?
C71 C70 H70A 109.5 . . ?
C71 C70 H70B 109.5 . . ?
C71 C70 H70C 109.5 . . ?
C70 C71 H71A 106.3 . . ?
C70 C71 H71B 106.3 . . ?
H71A C71 H71B 106.4 . . ?
C72 C71 C70 124.2 . . ?
C72 C71 H71A 106.3 . . ?
C72 C71 H71B 106.3 . . ?
C71 C72 H72A 100.4 . . ?
C71 C72 H72B 100.4 . . ?
H72A C72 H72B 104.3 . . ?
C73 C72 C71 145.8 . . ?
C73 C72 H72A 100.4 . . ?
C73 C72 H72B 100.4 . . ?
C69 C73 H73A 102.5 . . ?
C69 C73 H73B 102.5 . . ?
C72 C73 C69 138.4 . . ?
C72 C73 H73A 102.5 . . ?
C72 C73 H73B 102.5 . . ?
H73A C73 H73B 104.9 . . ?

loop_
_geom_bond_atom_site_label_1
_geom_bond_atom_site_label_2
_geom_bond_distance
_geom_bond_site_symmetry_2
_geom_bond_publ_flag
C1 N1 1.4474 . ?
C1 C2 1.3729 . ?
C1 C6 1.3742 . ?
N1 C13 1.4024 . ?
N1 C14 1.4221 . ?
C2 H2 0.9400 . ?
C2 C3 1.3917 . ?
C3 H3 0.9400 . ?
C3 C4 1.3382 . ?
C4 H4 0.9400 . ?
C4 C5 1.3885 . ?
C5 H5 0.9400 . ?
C5 C6 1.4018 . ?
C6 C7 1.4751 . ?
C7 H7 0.9900 . ?
C7 C8 1.5483 . ?
C7 C65 1.5382 . ?
C8 C9 1.3757 . ?
C8 C13 1.3798 . ?
C9 H9 0.9400 . ?
C9 C10 1.3984 . ?
C10 H10 0.9400 . ?
C10 C11 1.3522 . ?
C11 H11 0.9400 . ?
C11 C12 1.3776 . ?
C12 H12 0.9400 . ?
C12 C13 1.4110 . ?
C14 C15 1.4007 . ?
C14 C19 1.3844 . ?
C15 H15 0.9400 . ?
C15 C16 1.3691 . ?
C16 H16 0.9400 . ?
C16 C17 1.3762 . ?
C17 C18 1.4033 . ?
C17 C20 1.4778 . ?
C18 H18 0.9400 . ?
C18 C19 1.3548 . ?
C19 H19 0.9400 . ?
C20 C21 1.3877 . ?
C20 C25 1.3779 . ?
C21 H21 0.9400 . ?
C21 C22 1.3842 . ?
C22 H22 0.9400 . ?
C22 C23 1.3512 . ?
C23 C24 1.4077 . ?
C23 C26 1.4712 . ?
C24 H24 0.9400 . ?
C24 C25 1.3857 . ?
C25 H25 0.9400 . ?
C26 C27 1.3846 . ?
C26 C31 1.3847 . ?
C27 H27 0.9400 . ?
C27 C28 1.3898 . ?
C28 H28 0.9400 . ?
C28 C29 1.3928 . ?
C29 C30 1.3793 . ?
C29 C32 1.4816 . ?
C30 H30 0.9400 . ?
C30 C31 1.3984 . ?
C31 H31 0.9400 . ?
C32 C33 1.3850 . ?
C32 C37 1.4046 . ?
C33 H33 0.9400 . ?
C33 C34 1.3832 . ?
C34 H34 0.9400 . ?
C34 C35 1.4171 . ?
C35 C36 1.3606 . ?
C35 C38 1.4635 . ?
C36 H36 0.9400 . ?
C36 C37 1.3731 . ?
C37 H37 0.9400 . ?
C38 C39 1.4135 . ?
C38 C43 1.3956 . ?
C39 H39 0.9400 . ?
C39 C40 1.3770 . ?
C40 H40 0.9400 . ?
C40 C41 1.3803 . ?
C41 C42 1.3916 . ?
C41 C44 1.4774 . ?
C42 H42 0.9400 . ?
C42 C43 1.3761 . ?
C43 H43 0.9400 . ?
C44 C45 1.4049 . ?
C44 C49 1.3897 . ?
C45 H45 0.9400 . ?
C45 C46 1.3741 . ?
C46 H46 0.9400 . ?
C46 C47 1.3837 . ?
C47 C48 1.4093 . ?
C47 C50 1.4890 . ?
C48 H48 0.9400 . ?
C48 C49 1.3759 . ?
C49 H49 0.9400 . ?
C50 C51 1.3931 . ?
C50 C55 1.3649 . ?
C51 H51 0.9400 . ?
C51 C52 1.3754 . ?
C52 H52 0.9400 . ?
C52 C53 1.3842 . ?
C53 C54 1.4058 . ?
C53 C56 1.5019 . ?
C54 H54 0.9400 . ?
C54 C55 1.3583 . ?
C55 H55 0.9400 . ?
C56 C57 1.3814 . ?
C56 C61 1.3944 . ?
C57 H57 0.9400 . ?
C57 C58 1.3667 . ?
C58 H58 0.9400 . ?
C58 C59 1.4134 . ?
C59 C60 1.3706 . ?
C59 C62 1.4810 . ?
C60 H60 0.9400 . ?
C60 C61 1.3839 . ?
C61 H61 0.9400 . ?
C62 C63 1.3853 . ?
C62 C67 1.3846 . ?
C63 H63 0.9400 . ?
C63 C64 1.3912 . ?
C64 H64 0.9400 . ?
C64 C65 1.3884 . ?
C65 C66 1.3875 . ?
C66 H66 0.9400 . ?
C66 C67 1.3596 . ?
C67 H67 0.9400 . ?
O2 C68 1.4457 . ?
O2 C74 1.4114 . ?
C68 H68A 0.9800 . ?
C68 H68B 0.9800 . ?
C68 C76 1.4502 . ?
C74 H74A 0.9800 . ?
C74 H74B 0.9800 . ?
C74 C75 1.4546 . ?
C75 H75A 0.9800 . ?
C75 H75B 0.9800 . ?
C75 C76 1.4601 . ?
C76 H76A 0.9800 . ?
C76 H76B 0.9800 . ?
C69 H69A 0.9700 . ?
C69 H69B 0.9700 . ?
C69 H69C 0.9700 . ?
C69 C73 1.4866 . ?
C70 H70A 0.9700 . ?
C70 H70B 0.9700 . ?
C70 H70C 0.9700 . ?
C70 C71 1.5344 . ?
C71 H71A 0.9800 . ?
C71 H71B 0.9800 . ?
C71 C72 1.4984 . ?
C72 H72A 0.9800 . ?
C72 H72B 0.9800 . ?
C72 C73 1.4489 . ?
C73 H73A 0.9800 . ?
C73 H73B 0.9800 . ?

loop_
_geom_torsion_atom_site_label_1
_geom_torsion_atom_site_label_2
_geom_torsion_atom_site_label_3
_geom_torsion_atom_site_label_4
_geom_torsion
_geom_torsion_site_symmetry_1
_geom_torsion_site_symmetry_2
_geom_torsion_site_symmetry_3
_geom_torsion_site_symmetry_4
_geom_torsion_publ_flag
C1 N1 C13 C8 27.0 . . . . ?
C1 N1 C13 C12 -152.2 . . . . ?
C1 N1 C14 C15 107.2 . . . . ?
C1 N1 C14 C19 -74.5 . . . . ?
C1 C2 C3 C4 1.6 . . . . ?
C1 C6 C7 C8 43.2 . . . . ?
C1 C6 C7 C65 -76.3 . . . . ?
N1 C1 C2 C3 -174.6 . . . . ?
N1 C1 C6 C5 172.2 . . . . ?
N1 C1 C6 C7 -11.2 . . . . ?
N1 C14 C15 C16 178.5 . . . . ?
N1 C14 C19 C18 -179.5 . . . . ?
C2 C1 N1 C13 151.2 . . . . ?
C2 C1 N1 C14 -33.6 . . . . ?
C2 C1 C6 C5 -5.5 . . . . ?
C2 C1 C6 C7 171.2 . . . . ?
C2 C3 C4 C5 -3.5 . . . . ?
C3 C4 C5 C6 0.9 . . . . ?
C4 C5 C6 C1 3.5 . . . . ?
C4 C5 C6 C7 -173.1 . . . . ?
C5 C6 C7 C8 -140.3 . . . . ?
C5 C6 C7 C65 100.2 . . . . ?
C6 C1 N1 C13 -26.4 . . . . ?
C6 C1 N1 C14 148.7 . . . . ?
C6 C1 C2 C3 3.0 . . . . ?
C6 C7 C8 C9 140.5 . . . . ?
C6 C7 C8 C13 -41.8 . . . . ?
C6 C7 C65 C64 -19.3 . . . . ?
C6 C7 C65 C66 164.4 . . . . ?
C7 C8 C9 C10 172.5 . . . . ?
C7 C8 C13 N1 8.5 . . . . ?
C7 C8 C13 C12 -172.2 . . . . ?
C7 C65 C66 C67 178.1 . . . . ?
C8 C7 C65 C64 -138.6 . . . . ?
C8 C7 C65 C66 45.2 . . . . ?
C8 C9 C10 C11 1.6 . . . . ?
C9 C8 C13 N1 -173.8 . . . . ?
C9 C8 C13 C12 5.5 . . . . ?
C9 C10 C11 C12 1.4 . . . . ?
C10 C11 C12 C13 -0.9 . . . . ?
C11 C12 C13 N1 176.8 . . . . ?
C11 C12 C13 C8 -2.5 . . . . ?
C13 N1 C14 C15 -78.0 . . . . ?
C13 N1 C14 C19 100.4 . . . . ?
C13 C8 C9 C10 -5.0 . . . . ?
C14 N1 C13 C8 -147.9 . . . . ?
C14 N1 C13 C12 32.8 . . . . ?
C14 C15 C16 C17 -1.4 . . . . ?
C15 C14 C19 C18 -1.1 . . . . ?
C15 C16 C17 C18 3.3 . . . . ?
C15 C16 C17 C20 -178.7 . . . . ?
C16 C17 C18 C19 -4.2 . . . . ?
C16 C17 C20 C21 49.1 . . . . ?
C16 C17 C20 C25 -137.4 . . . . ?
C17 C18 C19 C14 3.2 . . . . ?
C17 C20 C21 C22 169.3 . . . . ?
C17 C20 C25 C24 -171.6 . . . . ?
C18 C17 C20 C21 -132.9 . . . . ?
C18 C17 C20 C25 40.6 . . . . ?
C19 C14 C15 C16 0.1 . . . . ?
C20 C17 C18 C19 177.7 . . . . ?
C20 C21 C22 C23 2.6 . . . . ?
C21 C20 C25 C24 2.2 . . . . ?
C21 C22 C23 C24 1.5 . . . . ?
C21 C22 C23 C26 -170.2 . . . . ?
C22 C23 C24 C25 -3.7 . . . . ?
C22 C23 C26 C27 43.3 . . . . ?
C22 C23 C26 C31 -149.8 . . . . ?
C23 C24 C25 C20 1.8 . . . . ?
C23 C26 C27 C28 159.3 . . . . ?
C23 C26 C31 C30 -160.2 . . . . ?
C24 C23 C26 C27 -128.3 . . . . ?
C24 C23 C26 C31 38.5 . . . . ?
C25 C20 C21 C22 -4.4 . . . . ?
C26 C23 C24 C25 168.8 . . . . ?
C26 C27 C28 C29 0.0 . . . . ?
C27 C26 C31 C30 6.9 . . . . ?
C27 C28 C29 C30 9.1 . . . . ?
C27 C28 C29 C32 -157.1 . . . . ?
C28 C29 C30 C31 -10.3 . . . . ?
C28 C29 C32 C33 -21.0 . . . . ?
C28 C29 C32 C37 143.3 . . . . ?
C29 C30 C31 C26 2.5 . . . . ?
C29 C32 C33 C34 154.0 . . . . ?
C29 C32 C37 C36 -153.4 . . . . ?
C30 C29 C32 C33 173.7 . . . . ?
C30 C29 C32 C37 -22.0 . . . . ?
C31 C26 C27 C28 -8.0 . . . . ?
C32 C29 C30 C31 155.6 . . . . ?
C32 C33 C34 C35 -2.3 . . . . ?
C33 C32 C37 C36 12.0 . . . . ?
C33 C34 C35 C36 13.7 . . . . ?
C33 C34 C35 C38 -151.2 . . . . ?
C34 C35 C36 C37 -12.5 . . . . ?
C34 C35 C38 C39 -174.7 . . . . ?
C34 C35 C38 C43 24.5 . . . . ?
C35 C36 C37 C32 -0.3 . . . . ?
C35 C38 C39 C40 -152.7 . . . . ?
C35 C38 C43 C42 153.6 . . . . ?
C36 C35 C38 C39 21.2 . . . . ?
C36 C35 C38 C43 -139.6 . . . . ?
C37 C32 C33 C34 -10.6 . . . . ?
C38 C35 C36 C37 152.6 . . . . ?
C38 C39 C40 C41 0.5 . . . . ?
C39 C38 C43 C42 -8.3 . . . . ?
C39 C40 C41 C42 -10.7 . . . . ?
C39 C40 C41 C44 152.1 . . . . ?
C40 C41 C42 C43 11.3 . . . . ?
C40 C41 C44 C45 -24.4 . . . . ?
C40 C41 C44 C49 169.7 . . . . ?
C41 C42 C43 C38 -2.0 . . . . ?
C41 C44 C45 C46 -154.1 . . . . ?
C41 C44 C49 C48 153.6 . . . . ?
C42 C41 C44 C45 138.1 . . . . ?
C42 C41 C44 C49 -27.7 . . . . ?
C43 C38 C39 C40 8.9 . . . . ?
C44 C41 C42 C43 -152.7 . . . . ?
C44 C45 C46 C47 -2.1 . . . . ?
C45 C44 C49 C48 -12.5 . . . . ?
C45 C46 C47 C48 -9.1 . . . . ?
C45 C46 C47 C50 155.6 . . . . ?
C46 C47 C48 C49 9.4 . . . . ?
C46 C47 C50 C51 30.3 . . . . ?
C46 C47 C50 C55 -137.1 . . . . ?
C47 C48 C49 C44 1.6 . . . . ?
C47 C50 C51 C52 -160.7 . . . . ?
C47 C50 C55 C54 160.0 . . . . ?
C48 C47 C50 C51 -165.7 . . . . ?
C48 C47 C50 C55 26.8 . . . . ?
C49 C44 C45 C46 12.8 . . . . ?
C50 C47 C48 C49 -155.0 . . . . ?
C50 C51 C52 C53 0.0 . . . . ?
C51 C50 C55 C54 -8.3 . . . . ?
C51 C52 C53 C54 -6.5 . . . . ?
C51 C52 C53 C56 162.8 . . . . ?
C52 C53 C54 C55 5.7 . . . . ?
C52 C53 C56 C57 -3.9 . . . . ?
C52 C53 C56 C61 -177.0 . . . . ?
C53 C54 C55 C50 1.9 . . . . ?
C53 C56 C57 C58 -167.3 . . . . ?
C53 C56 C61 C60 167.4 . . . . ?
C54 C53 C56 C57 165.1 . . . . ?
C54 C53 C56 C61 -8.1 . . . . ?
C55 C50 C51 C52 7.3 . . . . ?
C56 C53 C54 C55 -163.9 . . . . ?
C56 C57 C58 C59 0.0 . . . . ?
C57 C56 C61 C60 -6.1 . . . . ?
C57 C58 C59 C60 -6.4 . . . . ?
C57 C58 C59 C62 173.5 . . . . ?
C58 C59 C60 C61 6.6 . . . . ?
C58 C59 C62 C63 -23.1 . . . . ?
C58 C59 C62 C67 159.8 . . . . ?
C59 C60 C61 C56 -0.4 . . . . ?
C59 C62 C63 C64 -178.6 . . . . ?
C59 C62 C67 C66 177.6 . . . . ?
C60 C59 C62 C63 156.8 . . . . ?
C60 C59 C62 C67 -20.2 . . . . ?
C61 C56 C57 C58 6.3 . . . . ?
C62 C59 C60 C61 -173.4 . . . . ?
C62 C63 C64 C65 2.5 . . . . ?
C63 C62 C67 C66 0.5 . . . . ?
C63 C64 C65 C7 -179.0 . . . . ?
C63 C64 C65 C66 -2.5 . . . . ?
C64 C65 C66 C67 1.6 . . . . ?
C65 C7 C8 C9 -97.8 . . . . ?
C65 C7 C8 C13 79.8 . . . . ?
C65 C66 C67 C62 -0.6 . . . . ?
C67 C62 C63 C64 -1.4 . . . . ?
O2 C68 C76 C75 12.8 . . . . ?
O2 C74 C75 C76 -11.8 . . . . ?
C68 O2 C74 C75 20.3 . . . . ?
C74 O2 C68 C76 -21.2 . . . . ?
C74 C75 C76 C68 -0.8 . . . . ?
C70 C71 C72 C73 -94.4 . . . . ?
C71 C72 C73 C69 118.0 . . . . ?

loop_
_smtbx_masks_void_nr
_smtbx_masks_void_average_x
_smtbx_masks_void_average_y
_smtbx_masks_void_average_z
_smtbx_masks_void_volume
_smtbx_masks_void_count_electrons
_smtbx_masks_void_content
1 -0.534 -0.718 -0.479 1259.6 35.4 ?
